data_4023482
loop_
_publ_author_name
'Atsushi Shirai'
'Okiko Miyata'
'Norimitsu Tohnai'
'Mikiji Miyata'
'David J. Procter'
'David Sucunza'
'Takeaki Naito'

_publ_section_title
;
 Total Synthesis of (-)-Martinellic Acid via Radical
 Addition-Cyclization-Elimination Reaction
;
_journal_name_full 'Journal of Organic Chemistry'
_journal_page_first 4464
_journal_page_last 4475
_journal_paper_doi 10.1021/jo800560p
_journal_volume 73
_journal_year 2008
_chemical_formula_moiety 'C16 H16 N2 O4 '
_chemical_formula_sum 'C16 H16 N2 O4'
_chemical_formula_weight 300.31
_space_group_IT_number 19
_symmetry_cell_setting orthorhombic
_symmetry_Int_Tables_number 19
_symmetry_space_group_name_Hall 'P 2ac 2ab'
_symmetry_space_group_name_H-M 'P 21 21 21'
_audit_creation_date 2008-01-24
_audit_creation_method 'by CrystalStructure 3.8'
_cell_angle_alpha 90.0000
_cell_angle_beta 90.0000
_cell_angle_gamma 90.0000
_cell_formula_units_Z 4
_cell_length_a 6.5797(3)
_cell_length_b 13.1538(6)
_cell_length_c 16.1049(6)
_cell_measurement_reflns_used 4521
_cell_measurement_temperature 213.1
_cell_measurement_theta_max 68.2
_cell_measurement_theta_min 3.4
_cell_volume 1393.85(10)
_computing_cell_refinement PROCESS-AUTO
_computing_data_collection PROCESS-AUTO
_computing_data_reduction CrystalStructure
_computing_publication_material 'CrystalStructure 3.8'
_computing_structure_refinement SHELXL
_computing_structure_solution SIR2004
_diffrn_detector_area_resol_mean 10.00
_diffrn_measured_fraction_theta_full 0.987
_diffrn_measured_fraction_theta_max 0.987
_diffrn_measurement_device_type 'Rigaku RAXIS-RAPID'
_diffrn_measurement_method \w
_diffrn_radiation_type 'Cu K\a'
_diffrn_radiation_wavelength 1.54187
_diffrn_reflns_av_R_equivalents 0.094
_diffrn_reflns_limit_h_max 7
_diffrn_reflns_limit_h_min -7
_diffrn_reflns_limit_k_max 15
_diffrn_reflns_limit_k_min -15
_diffrn_reflns_limit_l_max 18
_diffrn_reflns_limit_l_min -17
_diffrn_reflns_number 14428
_diffrn_reflns_theta_full 68.17
_diffrn_reflns_theta_max 68.17
_exptl_absorpt_coefficient_mu 0.866
_exptl_absorpt_correction_T_max 0.771
_exptl_absorpt_correction_T_min 0.607
_exptl_absorpt_correction_type multi-scan
_exptl_absorpt_process_details
;
    Higashi, T. (1995). Program for Absorption Correction.
    Rigaku Corporation, Tokyo, Japan.
;
_exptl_crystal_colour colorless
_exptl_crystal_density_diffrn 1.431
_exptl_crystal_density_method 'not measured'
_exptl_crystal_description block
_exptl_crystal_F_000 632.00
_exptl_crystal_size_max 0.40
_exptl_crystal_size_mid 0.40
_exptl_crystal_size_min 0.30
_refine_diff_density_max 0.22
_refine_diff_density_min -0.26
_refine_ls_abs_structure_details 'Flack, H. D. (1983), Acta Cryst. A39, 876-881.  1021 Friedel Pairs'
_refine_ls_abs_structure_Flack 0.1(4)
_refine_ls_extinction_method none
_refine_ls_goodness_of_fit_ref 1.199
_refine_ls_hydrogen_treatment refall
_refine_ls_number_parameters 200
_refine_ls_number_reflns 2494
_refine_ls_R_factor_gt 0.0455
_refine_ls_shift/su_max 0.0000
_refine_ls_structure_factor_coef Fsqd
_refine_ls_weighting_details 'w = 1/[\s^2^(Fo^2^)+(0.0691P)^2^+0.2070P] where P=(Fo^2^+2Fc^2^)/3'
_refine_ls_weighting_scheme calc
_refine_ls_wR_factor_ref 0.1532
_reflns_number_gt 2070
_reflns_number_total 2494
_reflns_threshold_expression F^2^>2.0\s(F^2^)
_cod_data_source_file jo800560p-File003.cif
_cod_data_source_block '_080123'
_cod_original_formula_sum 'C16 H16 N2 O4 '
_cod_database_code 4023482

loop_
_symmetry_equiv_pos_site_id
_symmetry_equiv_pos_as_xyz
1 +X,+Y,+Z
2 1/2+X,1/2-Y,-Z
3 -X,1/2+Y,1/2-Z
4 1/2-X,-Y,1/2+Z

loop_
_atom_site_label
_atom_site_type_symbol
_atom_site_fract_x
_atom_site_fract_y
_atom_site_fract_z
_atom_site_U_iso_or_equiv
_atom_site_adp_type
_atom_site_occupancy
_atom_site_symmetry_multiplicity
_atom_site_calc_flag
_atom_site_refinement_flags
_atom_site_disorder_assembly
_atom_site_disorder_group
O(1) O 0.6224(4) 0.14806(18) 0.55861(15) 0.0529(6) Uani 1.00 1 d . . .
O(2) O 0.3805(4) 0.0050(2) 0.10159(15) 0.0564(7) Uani 1.00 1 d . . .
O(3) O -0.3498(4) -0.2305(2) 0.34940(17) 0.0678(8) Uani 1.00 1 d . . .
O(4) O -0.3364(3) -0.12008(18) 0.45444(15) 0.0458(6) Uani 1.00 1 d . . .
N(1) N 0.3601(4) 0.09122(19) 0.47648(15) 0.0360(6) Uani 1.00 1 d . . .
N(2) N 0.4138(3) 0.04040(19) 0.24142(15) 0.0322(5) Uani 1.00 1 d . . .
C(1) C 0.2382(4) -0.0056(2) 0.27535(18) 0.0311(6) Uani 1.00 1 d . . .
C(2) C 0.1386(5) -0.0835(2) 0.2329(2) 0.0394(7) Uani 1.00 1 d . . .
C(3) C -0.0257(5) -0.1312(2) 0.2694(2) 0.0402(8) Uani 1.00 1 d . . .
C(4) C -0.0906(4) -0.1048(2) 0.34835(19) 0.0325(6) Uani 1.00 1 d . . .
C(5) C 0.0067(4) -0.0244(2) 0.38957(19) 0.0332(7) Uani 1.00 1 d . . .
C(6) C 0.1718(4) 0.0248(2) 0.35395(18) 0.0294(6) Uani 1.00 1 d . . .
C(7) C 0.2644(4) 0.1174(2) 0.39723(19) 0.0328(7) Uani 1.00 1 d . . .
C(8) C 0.5266(5) 0.1485(2) 0.4930(2) 0.0369(7) Uani 1.00 1 d . . .
C(9) C 0.5678(5) 0.2160(2) 0.41806(19) 0.0365(7) Uani 1.00 1 d . . .
C(10) C 0.4353(4) 0.1708(2) 0.34918(19) 0.0308(6) Uani 1.00 1 d . . .
C(11) C 0.5539(4) 0.0937(2) 0.29765(18) 0.0299(6) Uani 1.00 1 d . . .
C(12) C 0.7110(5) 0.1402(2) 0.23955(19) 0.0397(7) Uani 1.00 1 d . . .
C(13) C 0.6827(4) 0.0873(2) 0.1564(2) 0.0395(7) Uani 1.00 1 d . . .
C(14) C 0.4771(5) 0.0390(2) 0.1601(2) 0.0382(7) Uani 1.00 1 d . . .
C(15) C -0.2706(5) -0.1587(2) 0.3826(2) 0.0394(8) Uani 1.00 1 d . . .
C(16) C -0.5158(5) -0.1680(3) 0.4891(2) 0.0512(9) Uani 1.00 1 d . . .
H(1) H 0.1828 -0.1033 0.1798 0.047 Uiso 1.00 1 c R . .
H(2) H -0.0947 -0.1826 0.2402 0.048 Uiso 1.00 1 c R . .
H(3) H -0.0405 -0.0036 0.4420 0.040 Uiso 1.00 1 c R . .
H(4) H 0.1549 0.1674 0.4079 0.039 Uiso 1.00 1 c R . .
H(5) H 0.3150 0.0231 0.5036 0.034 Uiso 1.00 1 c R . .
H(6) H 0.7118 0.2140 0.4027 0.044 Uiso 1.00 1 c R . .
H(7) H 0.5291 0.2866 0.4295 0.044 Uiso 1.00 1 c R . .
H(8) H 0.3795 0.2252 0.3133 0.037 Uiso 1.00 1 c R . .
H(9) H 0.6206 0.0440 0.3349 0.036 Uiso 1.00 1 c R . .
H(10) H 0.6890 0.2135 0.2340 0.048 Uiso 1.00 1 c R . .
H(11) H 0.8487 0.1287 0.2608 0.048 Uiso 1.00 1 c R . .
H(12) H 0.6895 0.1366 0.1108 0.047 Uiso 1.00 1 c R . .
H(13) H 0.7883 0.0358 0.1479 0.047 Uiso 1.00 1 c R . .
H(14) H -0.5462 -0.1452 0.5508 0.034 Uiso 1.00 1 c R . .
H(15) H -0.6326 -0.1560 0.4512 0.034 Uiso 1.00 1 c R . .
H(16) H -0.4766 -0.2512 0.4996 0.034 Uiso 1.00 1 c R . .

loop_
_atom_site_aniso_label
_atom_site_aniso_U_11
_atom_site_aniso_U_22
_atom_site_aniso_U_33
_atom_site_aniso_U_12
_atom_site_aniso_U_13
_atom_site_aniso_U_23
O(1) 0.0633(17) 0.0575(14) 0.0379(13) -0.0157(13) -0.0153(13) 0.0009(11)
O(2) 0.0599(16) 0.0781(17) 0.0313(13) -0.0187(15) 0.0020(12) -0.0140(12)
O(3) 0.0734(18) 0.0701(17) 0.0600(17) -0.0334(16) 0.0097(15) -0.0199(15)
O(4) 0.0402(13) 0.0525(13) 0.0448(14) -0.0093(11) 0.0040(11) -0.0032(11)
N(1) 0.0428(14) 0.0372(13) 0.0279(14) -0.0129(12) -0.0044(12) -0.0018(11)
N(2) 0.0338(13) 0.0389(13) 0.0238(13) -0.0032(11) -0.0024(11) -0.0024(11)
C(1) 0.0337(15) 0.0323(14) 0.0274(15) 0.0029(12) -0.0035(12) 0.0015(13)
C(2) 0.0465(18) 0.0417(16) 0.0300(16) -0.0050(16) 0.0004(15) -0.0096(14)
C(3) 0.0416(18) 0.0383(16) 0.0406(19) 0.0013(14) -0.0042(15) -0.0062(15)
C(4) 0.0332(15) 0.0343(15) 0.0299(16) 0.0014(13) -0.0053(14) 0.0001(12)
C(5) 0.0334(16) 0.0370(15) 0.0294(16) 0.0022(13) -0.0053(13) -0.0026(13)
C(6) 0.0313(15) 0.0309(14) 0.0259(15) 0.0018(12) -0.0062(12) -0.0006(12)
C(7) 0.0360(16) 0.0325(15) 0.0300(16) -0.0028(13) -0.0006(13) -0.0034(13)
C(8) 0.0419(18) 0.0356(15) 0.0331(17) -0.0071(13) -0.0057(15) -0.0054(14)
C(9) 0.0406(17) 0.0348(15) 0.0341(17) -0.0073(14) -0.0047(13) -0.0028(13)
C(10) 0.0352(15) 0.0282(14) 0.0289(16) -0.0040(12) -0.0036(13) 0.0011(12)
C(11) 0.0321(15) 0.0343(16) 0.0234(15) -0.0007(13) -0.0054(12) -0.0004(12)
C(12) 0.0352(17) 0.0488(18) 0.0350(17) 0.0053(14) 0.0013(15) 0.0043(15)
C(13) 0.0358(17) 0.0450(18) 0.0378(19) -0.0041(15) 0.0037(15) 0.0001(15)
C(14) 0.0418(18) 0.0403(17) 0.0324(17) -0.0017(15) 0.0035(14) -0.0017(14)
C(15) 0.0447(19) 0.0400(17) 0.0335(18) -0.0012(14) -0.0059(15) -0.0014(14)
C(16) 0.0352(18) 0.058(2) 0.061(2) -0.0089(16) 0.0060(18) 0.0098(19)

loop_
_atom_type_symbol
_atom_type_description
_atom_type_scat_dispersion_real
_atom_type_scat_dispersion_imag
_atom_type_scat_source
C C 0.018 0.009
;
International Tables for Crystallography
(1992, Vol. C, Tables 4.2.6.8 and 6.1.1.4)
;
H H 0.000 0.000
;
International Tables for Crystallography
(1992, Vol. C, Table 6.1.1.4)
;
O O 0.049 0.032
;
International Tables for Crystallography
(1992, Vol. C, Tables 4.2.6.8 and 6.1.1.4)
;
N N 0.031 0.018
;
International Tables for Crystallography
(1992, Vol. C, Tables 4.2.6.8 and 6.1.1.4)
;

loop_
_geom_angle_atom_site_label_1
_geom_angle_atom_site_label_2
_geom_angle_atom_site_label_3
_geom_angle
_geom_angle_publ_flag
_geom_angle_site_symmetry_1
_geom_angle_site_symmetry_2
_geom_angle_site_symmetry_3
C(15) O(4) C(16) 115.6(2) yes . . .
C(7) N(1) C(8) 112.8(2) yes . . .
C(1) N(2) C(11) 118.6(2) yes . . .
C(1) N(2) C(14) 127.6(2) yes . . .
C(11) N(2) C(14) 113.8(2) yes . . .
N(2) C(1) C(2) 120.6(2) yes . . .
N(2) C(1) C(6) 118.9(2) yes . . .
C(2) C(1) C(6) 120.5(2) yes . . .
C(1) C(2) C(3) 119.5(3) yes . . .
C(2) C(3) C(4) 121.2(3) yes . . .
C(3) C(4) C(5) 118.9(2) yes . . .
C(3) C(4) C(15) 117.8(2) yes . . .
C(5) C(4) C(15) 123.2(2) yes . . .
C(4) C(5) C(6) 120.9(2) yes . . .
C(1) C(6) C(5) 119.0(2) yes . . .
C(1) C(6) C(7) 121.1(2) yes . . .
C(5) C(6) C(7) 119.6(2) yes . . .
N(1) C(7) C(6) 112.4(2) yes . . .
N(1) C(7) C(10) 103.4(2) yes . . .
C(6) C(7) C(10) 115.2(2) yes . . .
O(1) C(8) N(1) 125.4(2) yes . . .
O(1) C(8) C(9) 126.4(2) yes . . .
N(1) C(8) C(9) 108.2(2) yes . . .
C(8) C(9) C(10) 104.2(2) yes . . .
C(7) C(10) C(9) 103.3(2) yes . . .
C(7) C(10) C(11) 110.2(2) yes . . .
C(9) C(10) C(11) 111.2(2) yes . . .
N(2) C(11) C(10) 109.4(2) yes . . .
N(2) C(11) C(12) 103.8(2) yes . . .
C(10) C(11) C(12) 114.6(2) yes . . .
C(11) C(12) C(13) 106.0(2) yes . . .
C(12) C(13) C(14) 105.6(2) yes . . .
O(2) C(14) N(2) 125.6(3) yes . . .
O(2) C(14) C(13) 126.5(3) yes . . .
N(2) C(14) C(13) 107.9(2) yes . . .
O(3) C(15) O(4) 122.8(3) yes . . .
O(3) C(15) C(4) 123.7(3) yes . . .
O(4) C(15) C(4) 113.5(2) yes . . .
C(7) N(1) H(5) 116.5 no . . .
C(8) N(1) H(5) 128.9 no . . .
C(1) C(2) H(1) 120.2 no . . .
C(3) C(2) H(1) 120.2 no . . .
C(2) C(3) H(2) 119.4 no . . .
C(4) C(3) H(2) 119.4 no . . .
C(4) C(5) H(3) 119.6 no . . .
C(6) C(5) H(3) 119.6 no . . .
N(1) C(7) H(4) 108.5 no . . .
C(6) C(7) H(4) 108.5 no . . .
C(10) C(7) H(4) 108.5 no . . .
C(8) C(9) H(6) 110.9 no . . .
C(8) C(9) H(7) 110.9 no . . .
C(10) C(9) H(6) 110.9 no . . .
C(10) C(9) H(7) 110.9 no . . .
H(6) C(9) H(7) 108.9 no . . .
C(7) C(10) H(8) 110.7 no . . .
C(9) C(10) H(8) 110.7 no . . .
C(11) C(10) H(8) 110.7 no . . .
N(2) C(11) H(9) 109.6 no . . .
C(10) C(11) H(9) 109.6 no . . .
C(12) C(11) H(9) 109.6 no . . .
C(11) C(12) H(10) 110.5 no . . .
C(11) C(12) H(11) 110.5 no . . .
C(13) C(12) H(10) 110.5 no . . .
C(13) C(12) H(11) 110.6 no . . .
H(10) C(12) H(11) 108.7 no . . .
C(12) C(13) H(12) 110.6 no . . .
C(12) C(13) H(13) 110.6 no . . .
C(14) C(13) H(12) 110.6 no . . .
C(14) C(13) H(13) 110.6 no . . .
H(12) C(13) H(13) 108.7 no . . .
O(4) C(16) H(14) 113.1 no . . .
O(4) C(16) H(15) 108.9 no . . .
O(4) C(16) H(16) 106.9 no . . .
H(14) C(16) H(15) 112.7 no . . .
H(14) C(16) H(16) 100.2 no . . .
H(15) C(16) H(16) 114.8 no . . .

loop_
_geom_bond_atom_site_label_1
_geom_bond_atom_site_label_2
_geom_bond_distance
_geom_bond_publ_flag
_geom_bond_site_symmetry_1
_geom_bond_site_symmetry_2
O(1) C(8) 1.231(4) yes . .
O(2) C(14) 1.222(4) yes . .
O(3) C(15) 1.203(4) yes . .
O(4) C(15) 1.336(4) yes . .
O(4) C(16) 1.450(4) yes . .
N(1) C(7) 1.464(3) yes . .
N(1) C(8) 1.356(4) yes . .
N(2) C(1) 1.414(4) yes . .
N(2) C(11) 1.470(3) yes . .
N(2) C(14) 1.374(4) yes . .
C(1) C(2) 1.396(4) yes . .
C(1) C(6) 1.398(4) yes . .
C(2) C(3) 1.382(4) yes . .
C(3) C(4) 1.385(4) yes . .
C(4) C(5) 1.403(4) yes . .
C(4) C(15) 1.486(4) yes . .
C(5) C(6) 1.389(4) yes . .
C(6) C(7) 1.530(4) yes . .
C(7) C(10) 1.535(4) yes . .
C(8) C(9) 1.522(4) yes . .
C(9) C(10) 1.531(4) yes . .
C(10) C(11) 1.525(4) yes . .
C(11) C(12) 1.522(4) yes . .
C(12) C(13) 1.520(4) yes . .
C(13) C(14) 1.496(4) yes . .
N(1) H(5) 1.040 no . .
C(2) H(1) 0.940 no . .
C(3) H(2) 0.940 no . .
C(5) H(3) 0.940 no . .
C(7) H(4) 0.990 no . .
C(9) H(6) 0.980 no . .
C(9) H(7) 0.980 no . .
C(10) H(8) 0.990 no . .
C(11) H(9) 0.990 no . .
C(12) H(10) 0.980 no . .
C(12) H(11) 0.980 no . .
C(13) H(12) 0.980 no . .
C(13) H(13) 0.980 no . .
C(16) H(14) 1.057 no . .
C(16) H(15) 0.994 no . .
C(16) H(16) 1.137 no . .

loop_
_geom_contact_atom_site_label_1
_geom_contact_atom_site_label_2
_geom_contact_distance
_geom_contact_publ_flag
_geom_contact_site_symmetry_1
_geom_contact_site_symmetry_2
O(1) C(2) 3.398(4) ? . 4_555
O(1) C(3) 3.462(4) ? . 4_555
O(1) C(7) 3.301(3) ? . 2_556
O(1) C(9) 3.453(4) ? . 2_556
O(1) C(10) 3.482(3) ? . 2_556
O(2) O(3) 3.574(3) ? . 3_555
O(2) N(1) 2.858(3) ? . 4_554
O(2) C(5) 3.504(3) ? . 4_554
O(3) O(2) 3.574(3) ? . 3_545
O(3) N(2) 3.377(3) ? . 3_545
O(3) C(10) 3.497(4) ? . 3_545
O(3) C(11) 3.572(4) ? . 3_545
O(3) C(12) 3.255(4) ? . 3_545
O(3) C(13) 3.248(4) ? . 3_545
O(3) C(14) 3.150(4) ? . 3_545
O(4) N(1) 3.441(3) ? . 1_455
O(4) C(13) 3.433(4) ? . 4_555
N(1) O(2) 2.858(3) ? . 4_555
N(1) O(4) 3.441(3) ? . 1_655
N(1) C(16) 3.512(4) ? . 1_655
N(2) O(3) 3.377(3) ? . 3_555
C(2) O(1) 3.398(4) ? . 4_554
C(3) O(1) 3.462(4) ? . 4_554
C(4) C(11) 3.599(4) ? . 1_455
C(5) O(2) 3.504(3) ? . 4_555
C(7) O(1) 3.301(3) ? . 2_456
C(9) O(1) 3.453(4) ? . 2_456
C(10) O(1) 3.482(3) ? . 2_456
C(10) O(3) 3.497(4) ? . 3_555
C(11) O(3) 3.572(4) ? . 3_555
C(11) C(4) 3.599(4) ? . 1_655
C(12) O(3) 3.255(4) ? . 3_555
C(13) O(3) 3.248(4) ? . 3_555
C(13) O(4) 3.433(4) ? . 4_554
C(14) O(3) 3.150(4) ? . 3_555
C(15) C(16) 3.503(5) ? . 2_546
C(16) N(1) 3.512(4) ? . 1_455
C(16) C(15) 3.503(5) ? . 2_446
O(1) H(1) 2.862 ? . 4_555
O(1) H(2) 2.966 ? . 4_555
O(1) H(3) 3.525 ? . 1_655
O(1) H(4) 2.496 ? . 2_556
O(1) H(6) 3.313 ? . 2_456
O(1) H(7) 2.817 ? . 2_556
O(1) H(8) 3.146 ? . 2_556
O(1) H(13) 2.875 ? . 4_655
O(2) H(3) 2.778 ? . 4_554
O(2) H(5) 2.069 ? . 4_554
O(2) H(7) 2.976 ? . 3_645
O(2) H(14) 2.985 ? . 4_454
O(2) H(15) 3.532 ? . 4_454
O(3) H(8) 2.692 ? . 3_545
O(3) H(10) 2.707 ? . 3_545
O(3) H(12) 2.909 ? . 3_545
O(3) H(14) 3.041 ? . 2_546
O(3) H(16) 3.464 ? . 2_546
O(4) H(5) 3.071 ? . 1_455
O(4) H(9) 2.906 ? . 1_455
O(4) H(12) 2.706 ? . 4_555
O(4) H(13) 3.323 ? . 4_555
O(4) H(15) 3.575 ? . 2_546
O(4) H(16) 3.003 ? . 2_546
N(1) H(1) 3.291 ? . 4_555
N(1) H(6) 3.362 ? . 2_456
N(1) H(7) 3.101 ? . 2_456
N(1) H(14) 3.389 ? . 1_655
N(1) H(15) 3.278 ? . 1_655
C(1) H(11) 3.122 ? . 1_455
C(1) H(15) 3.558 ? . 1_655
C(2) H(6) 3.582 ? . 3_645
C(2) H(10) 2.950 ? . 3_645
C(2) H(11) 3.410 ? . 1_455
C(2) H(13) 3.106 ? . 1_455
C(3) H(8) 3.280 ? . 3_545
C(3) H(9) 3.441 ? . 1_455
C(3) H(10) 3.014 ? . 3_645
C(3) H(11) 3.520 ? . 1_455
C(3) H(11) 3.401 ? . 3_645
C(3) H(13) 3.187 ? . 1_455
C(4) H(9) 2.736 ? . 1_455
C(4) H(11) 3.402 ? . 1_455
C(4) H(15) 3.504 ? . 1_655
C(4) H(16) 3.186 ? . 2_546
C(5) H(9) 2.835 ? . 1_455
C(5) H(11) 3.071 ? . 1_455
C(5) H(15) 3.101 ? . 1_655
C(5) H(16) 3.451 ? . 2_546
C(6) H(11) 2.939 ? . 1_455
C(6) H(15) 3.125 ? . 1_655
C(7) H(7) 3.431 ? . 2_456
C(7) H(11) 3.511 ? . 1_455
C(8) H(1) 3.363 ? . 4_555
C(8) H(3) 3.576 ? . 1_655
C(8) H(4) 3.021 ? . 2_556
C(8) H(6) 3.222 ? . 2_456
C(9) H(1) 3.290 ? . 3_655
C(9) H(4) 3.246 ? . 2_556
C(10) H(2) 3.289 ? . 3_555
C(12) H(2) 3.451 ? . 3_655
C(13) H(14) 3.032 ? . 4_554
C(13) H(16) 3.558 ? . 3_555
C(14) H(3) 3.568 ? . 4_554
C(14) H(5) 3.273 ? . 4_554
C(15) H(8) 3.578 ? . 3_545
C(15) H(9) 2.866 ? . 1_455
C(15) H(14) 3.160 ? . 2_546
C(15) H(16) 2.957 ? . 2_546
C(16) H(5) 2.759 ? . 1_455
C(16) H(12) 3.240 ? . 3_545
C(16) H(12) 2.937 ? . 4_555
C(16) H(13) 3.437 ? . 4_555
C(16) H(15) 3.555 ? . 2_546
C(16) H(16) 3.218 ? . 2_446
H(1) O(1) 2.862 ? . 4_554
H(1) N(1) 3.291 ? . 4_554
H(1) C(8) 3.363 ? . 4_554
H(1) C(9) 3.290 ? . 3_645
H(1) H(5) 3.028 ? . 4_554
H(1) H(6) 2.831 ? . 3_645
H(1) H(7) 2.964 ? . 3_645
H(1) H(10) 2.906 ? . 3_645
H(1) H(13) 3.218 ? . 1_455
H(2) O(1) 2.966 ? . 4_554
H(2) C(10) 3.289 ? . 3_545
H(2) C(12) 3.451 ? . 3_645
H(2) H(4) 3.122 ? . 3_545
H(2) H(8) 2.393 ? . 3_545
H(2) H(10) 3.027 ? . 3_645
H(2) H(11) 2.963 ? . 3_645
H(2) H(13) 3.325 ? . 1_455
H(3) O(1) 3.525 ? . 1_455
H(3) O(2) 2.778 ? . 4_555
H(3) C(8) 3.576 ? . 1_455
H(3) C(14) 3.568 ? . 4_555
H(3) H(6) 3.354 ? . 1_455
H(3) H(7) 3.555 ? . 2_456
H(3) H(9) 2.887 ? . 1_455
H(3) H(11) 3.474 ? . 1_455
H(3) H(12) 3.379 ? . 4_555
H(3) H(15) 3.353 ? . 1_655
H(3) H(16) 3.386 ? . 2_546
H(4) O(1) 2.496 ? . 2_456
H(4) C(8) 3.021 ? . 2_456
H(4) C(9) 3.246 ? . 2_456
H(4) H(2) 3.122 ? . 3_555
H(4) H(6) 2.980 ? . 1_455
H(4) H(6) 3.447 ? . 2_456
H(4) H(7) 2.811 ? . 2_456
H(4) H(11) 3.151 ? . 1_455
H(5) O(2) 2.069 ? . 4_555
H(5) O(4) 3.071 ? . 1_655
H(5) C(14) 3.273 ? . 4_555
H(5) C(16) 2.759 ? . 1_655
H(5) H(1) 3.028 ? . 4_555
H(5) H(7) 3.311 ? . 2_456
H(5) H(13) 3.580 ? . 4_655
H(5) H(14) 2.513 ? . 1_655
H(5) H(15) 2.526 ? . 1_655
H(6) O(1) 3.313 ? . 2_556
H(6) N(1) 3.362 ? . 2_556
H(6) C(2) 3.582 ? . 3_655
H(6) C(8) 3.222 ? . 2_556
H(6) H(1) 2.831 ? . 3_655
H(6) H(3) 3.354 ? . 1_655
H(6) H(4) 2.980 ? . 1_655
H(6) H(4) 3.447 ? . 2_556
H(6) H(7) 3.415 ? . 2_556
H(7) O(1) 2.817 ? . 2_456
H(7) O(2) 2.976 ? . 3_655
H(7) N(1) 3.101 ? . 2_556
H(7) C(7) 3.431 ? . 2_556
H(7) H(1) 2.964 ? . 3_655
H(7) H(3) 3.555 ? . 2_556
H(7) H(4) 2.811 ? . 2_556
H(7) H(5) 3.311 ? . 2_556
H(7) H(6) 3.415 ? . 2_456
H(8) O(1) 3.146 ? . 2_456
H(8) O(3) 2.692 ? . 3_555
H(8) C(3) 3.280 ? . 3_555
H(8) C(15) 3.578 ? . 3_555
H(8) H(2) 2.393 ? . 3_555
H(9) O(4) 2.906 ? . 1_655
H(9) C(3) 3.441 ? . 1_655
H(9) C(4) 2.736 ? . 1_655
H(9) C(5) 2.835 ? . 1_655
H(9) C(15) 2.866 ? . 1_655
H(9) H(3) 2.887 ? . 1_655
H(10) O(3) 2.707 ? . 3_555
H(10) C(2) 2.950 ? . 3_655
H(10) C(3) 3.014 ? . 3_655
H(10) H(1) 2.906 ? . 3_655
H(10) H(2) 3.027 ? . 3_655
H(10) H(15) 3.461 ? . 3_555
H(11) C(1) 3.122 ? . 1_655
H(11) C(2) 3.410 ? . 1_655
H(11) C(3) 3.520 ? . 1_655
H(11) C(3) 3.401 ? . 3_655
H(11) C(4) 3.402 ? . 1_655
H(11) C(5) 3.071 ? . 1_655
H(11) C(6) 2.939 ? . 1_655
H(11) C(7) 3.511 ? . 1_655
H(11) H(2) 2.963 ? . 3_655
H(11) H(3) 3.474 ? . 1_655
H(11) H(4) 3.151 ? . 1_655
H(12) O(3) 2.909 ? . 3_555
H(12) O(4) 2.706 ? . 4_554
H(12) C(16) 3.240 ? . 3_555
H(12) C(16) 2.937 ? . 4_554
H(12) H(3) 3.379 ? . 4_554
H(12) H(14) 2.541 ? . 4_554
H(12) H(15) 2.929 ? . 3_555
H(12) H(16) 2.702 ? . 3_555
H(12) H(16) 3.008 ? . 4_554
H(13) O(1) 2.875 ? . 4_654
H(13) O(4) 3.323 ? . 4_554
H(13) C(2) 3.106 ? . 1_655
H(13) C(3) 3.187 ? . 1_655
H(13) C(16) 3.437 ? . 4_554
H(13) H(1) 3.218 ? . 1_655
H(13) H(2) 3.325 ? . 1_655
H(13) H(5) 3.580 ? . 4_654
H(13) H(14) 2.720 ? . 4_554
H(14) O(2) 2.985 ? . 4_455
H(14) O(3) 3.041 ? . 2_446
H(14) N(1) 3.389 ? . 1_455
H(14) C(13) 3.032 ? . 4_555
H(14) C(15) 3.160 ? . 2_446
H(14) H(5) 2.513 ? . 1_455
H(14) H(12) 2.541 ? . 4_555
H(14) H(13) 2.720 ? . 4_555
H(14) H(16) 3.246 ? . 2_446
H(15) O(2) 3.532 ? . 4_455
H(15) O(4) 3.575 ? . 2_446
H(15) N(1) 3.278 ? . 1_455
H(15) C(1) 3.558 ? . 1_455
H(15) C(4) 3.504 ? . 1_455
H(15) C(5) 3.101 ? . 1_455
H(15) C(6) 3.125 ? . 1_455
H(15) C(16) 3.555 ? . 2_446
H(15) H(3) 3.353 ? . 1_455
H(15) H(5) 2.526 ? . 1_455
H(15) H(10) 3.461 ? . 3_545
H(15) H(12) 2.929 ? . 3_545
H(15) H(16) 2.691 ? . 2_446
H(16) O(3) 3.464 ? . 2_446
H(16) O(4) 3.003 ? . 2_446
H(16) C(4) 3.186 ? . 2_446
H(16) C(5) 3.451 ? . 2_446
H(16) C(13) 3.558 ? . 3_545
H(16) C(15) 2.957 ? . 2_446
H(16) C(16) 3.218 ? . 2_546
H(16) H(3) 3.386 ? . 2_446
H(16) H(12) 2.702 ? . 3_545
H(16) H(12) 3.008 ? . 4_555
H(16) H(14) 3.246 ? . 2_546
H(16) H(15) 2.691 ? . 2_546
H(16) H(16) 3.290 ? . 2_446
H(16) H(16) 3.290 ? . 2_546

loop_
_geom_torsion_atom_site_label_1
_geom_torsion_atom_site_label_2
_geom_torsion_atom_site_label_3
_geom_torsion_atom_site_label_4
_geom_torsion
_geom_torsion_publ_flag
_geom_torsion_site_symmetry_1
_geom_torsion_site_symmetry_2
_geom_torsion_site_symmetry_3
_geom_torsion_site_symmetry_4
C(16) O(4) C(15) O(3) -2.2(4) ? . . . .
C(16) O(4) C(15) C(4) 178.1(2) ? . . . .
C(7) N(1) C(8) O(1) 172.8(3) ? . . . .
C(7) N(1) C(8) C(9) -4.8(3) ? . . . .
C(8) N(1) C(7) C(6) 145.9(2) ? . . . .
C(8) N(1) C(7) C(10) 21.0(3) ? . . . .
C(1) N(2) C(11) C(10) -52.7(3) ? . . . .
C(1) N(2) C(11) C(12) -175.3(2) ? . . . .
C(11) N(2) C(1) C(2) -158.5(2) ? . . . .
C(11) N(2) C(1) C(6) 18.5(4) ? . . . .
C(1) N(2) C(14) O(2) 7.3(5) ? . . . .
C(1) N(2) C(14) C(13) -173.4(2) ? . . . .
C(14) N(2) C(1) C(2) 19.0(4) ? . . . .
C(14) N(2) C(1) C(6) -164.0(2) ? . . . .
C(11) N(2) C(14) O(2) -175.1(3) ? . . . .
C(11) N(2) C(14) C(13) 4.2(3) ? . . . .
C(14) N(2) C(11) C(10) 129.5(2) ? . . . .
C(14) N(2) C(11) C(12) 6.8(3) ? . . . .
N(2) C(1) C(2) C(3) 176.3(2) ? . . . .
N(2) C(1) C(6) C(5) -176.2(2) ? . . . .
N(2) C(1) C(6) C(7) 9.7(4) ? . . . .
C(2) C(1) C(6) C(5) 0.8(4) ? . . . .
C(2) C(1) C(6) C(7) -173.3(2) ? . . . .
C(6) C(1) C(2) C(3) -0.6(4) ? . . . .
C(1) C(2) C(3) C(4) -1.5(4) ? . . . .
C(2) C(3) C(4) C(5) 3.3(4) ? . . . .
C(2) C(3) C(4) C(15) 179.0(3) ? . . . .
C(3) C(4) C(5) C(6) -3.2(4) ? . . . .
C(3) C(4) C(15) O(3) 7.8(5) ? . . . .
C(3) C(4) C(15) O(4) -172.5(2) ? . . . .
C(5) C(4) C(15) O(3) -176.7(3) ? . . . .
C(5) C(4) C(15) O(4) 3.0(4) ? . . . .
C(15) C(4) C(5) C(6) -178.6(2) ? . . . .
C(4) C(5) C(6) C(1) 1.1(4) ? . . . .
C(4) C(5) C(6) C(7) 175.3(2) ? . . . .
C(1) C(6) C(7) N(1) -119.6(3) ? . . . .
C(1) C(6) C(7) C(10) -1.4(4) ? . . . .
C(5) C(6) C(7) N(1) 66.4(3) ? . . . .
C(5) C(6) C(7) C(10) -175.5(2) ? . . . .
N(1) C(7) C(10) C(9) -27.7(2) ? . . . .
N(1) C(7) C(10) C(11) 91.1(2) ? . . . .
C(6) C(7) C(10) C(9) -150.8(2) ? . . . .
C(6) C(7) C(10) C(11) -31.9(3) ? . . . .
O(1) C(8) C(9) C(10) 168.8(3) ? . . . .
N(1) C(8) C(9) C(10) -13.6(3) ? . . . .
C(8) C(9) C(10) C(7) 25.3(2) ? . . . .
C(8) C(9) C(10) C(11) -92.9(2) ? . . . .
C(7) C(10) C(11) N(2) 57.1(3) ? . . . .
C(7) C(10) C(11) C(12) 173.1(2) ? . . . .
C(9) C(10) C(11) N(2) 170.9(2) ? . . . .
C(9) C(10) C(11) C(12) -73.0(3) ? . . . .
N(2) C(11) C(12) C(13) -14.7(3) ? . . . .
C(10) C(11) C(12) C(13) -133.9(2) ? . . . .
C(11) C(12) C(13) C(14) 17.4(3) ? . . . .
C(12) C(13) C(14) O(2) 165.8(3) ? . . . .
C(12) C(13) C(14) N(2) -13.5(3) ? . . . .

loop_
_cod_related_entry_id
_cod_related_entry_database
_cod_related_entry_code
1 ChemSpider 9855715
